data_7154267
loop_
_publ_author_name
'Yang, Zehua'
'Xia, Chao'
'Liu, Delong'
'Liu, Yangang'
'Sugiya, Masashi'
'Imamoto, Tsuneo'
'Zhang, Wanbin'

_publ_section_title
;
 P-stereogenic PNP pincer-Pd catalyzed intramolecular hydroamination of
 amino-1,3-dienes.
;
_journal_issue 9
_journal_name_full 'Organic &amp; biomolecular chemistry'
_journal_page_first 2694
_journal_page_last 2702
_journal_paper_doi 10.1039/c4ob02402h
_journal_volume 13
_journal_year 2015
_chemical_absolute_configuration ad
_chemical_formula_moiety 'C27 H29 N O2 S'
_chemical_formula_sum 'C27 H29 N O2 S'
_chemical_formula_weight 431.57
_chemical_melting_point 388.1(8)
_chemical_name_common 5o
_chemical_name_systematic 5o
_space_group_crystal_system monoclinic
_space_group_IT_number 7
_space_group_name_Hall 'P -2yac'
_space_group_name_H-M_alt 'P 1 n 1'
_symmetry_space_group_name_Hall 'P -2yac'
_symmetry_space_group_name_H-M 'P 1 n 1'
_atom_sites_solution_hydrogens geom
_atom_sites_solution_primary direct
_atom_sites_solution_secondary difmap
_audit_creation_date 2014-10-16
_audit_creation_method
;
Olex2 1.2
(compiled 2014.03.20 svn.r2914 for OlexSys, GUI svn.r4816)
;
_audit_update_record
;
2014-10-20 deposited with the CCDC.
2015-01-05 downloaded from the CCDC.
;
_cell_angle_alpha 90.00
_cell_angle_beta 101.686(4)
_cell_angle_gamma 90.00
_cell_formula_units_Z 2
_cell_length_a 10.9708(4)
_cell_length_b 8.8036(3)
_cell_length_c 11.9111(5)
_cell_measurement_reflns_used 3449
_cell_measurement_temperature 171.4
_cell_measurement_theta_max 67.2062
_cell_measurement_theta_min 3.7865
_cell_volume 1126.56(8)
_computing_cell_refinement
;
CrysAlisPro, Agilent Technologies,
Version 1.171.35.11 (release 16-05-2011 CrysAlis171 .NET)
(compiled May 16 2011,17:55:39)
;
_computing_data_collection
;
CrysAlisPro, Agilent Technologies,
Version 1.171.35.11 (release 16-05-2011 CrysAlis171 .NET)
(compiled May 16 2011,17:55:39)
;
_computing_data_reduction
;
CrysAlisPro, Agilent Technologies,
Version 1.171.35.11 (release 16-05-2011 CrysAlis171 .NET)
(compiled May 16 2011,17:55:39)
;
_computing_molecular_graphics 'Olex2 (Dolomanov et al., 2009)'
_computing_publication_material 'Olex2 (Dolomanov et al., 2009)'
_computing_structure_refinement 'ShelXL (Sheldrick, 2008)'
_computing_structure_solution 'ShelXS (Sheldrick, 2008)'
_diffrn_ambient_temperature 171.4
_diffrn_detector_area_resol_mean 10.3592
_diffrn_measured_fraction_theta_full 0.991
_diffrn_measured_fraction_theta_max 0.991
_diffrn_measurement_device_type 'Xcalibur, Atlas, Gemini ultra'
_diffrn_measurement_method '\w scans'
_diffrn_orient_matrix_UB_11 -0.0561964000
_diffrn_orient_matrix_UB_12 0.1514827000
_diffrn_orient_matrix_UB_13 -0.0508222000
_diffrn_orient_matrix_UB_21 0.0229270000
_diffrn_orient_matrix_UB_22 0.0696235000
_diffrn_orient_matrix_UB_23 0.1211494000
_diffrn_orient_matrix_UB_31 0.1299501000
_diffrn_orient_matrix_UB_32 0.0530795000
_diffrn_orient_matrix_UB_33 -0.0137215000
_diffrn_radiation_monochromator mirror
_diffrn_radiation_type CuK\a
_diffrn_radiation_wavelength 1.54184
_diffrn_reflns_av_R_equivalents 0.0517
_diffrn_reflns_av_unetI/netI 0.0497
_diffrn_reflns_limit_h_max 13
_diffrn_reflns_limit_h_min -12
_diffrn_reflns_limit_k_max 10
_diffrn_reflns_limit_k_min -10
_diffrn_reflns_limit_l_max 14
_diffrn_reflns_limit_l_min -14
_diffrn_reflns_number 7079
_diffrn_reflns_theta_full 67.32
_diffrn_reflns_theta_max 67.32
_diffrn_reflns_theta_min 5.00
_diffrn_source 'Enhance Ultra (Cu) X-ray Source'
_exptl_absorpt_coefficient_mu 1.455
_exptl_absorpt_correction_T_max 1.00000
_exptl_absorpt_correction_T_min 0.72949
_exptl_absorpt_correction_type multi-scan
_exptl_absorpt_process_details
;
CrysAlisPro, Agilent Technologies,
Version 1.171.35.11 (release 16-05-2011 CrysAlis171 .NET)
(compiled May 16 2011,17:55:39)
Empirical absorption correction using spherical harmonics,
 implemented in SCALE3 ABSPACK scaling algorithm.
;
_exptl_crystal_colour colorless
_exptl_crystal_density_diffrn 1.272
_exptl_crystal_density_method 'not measured'
_exptl_crystal_description block
_exptl_crystal_F_000 460
_exptl_crystal_recrystallization_method 'Re-crystallisation from solvent: dichloromethane Hexane'
_exptl_crystal_size_max 0.28
_exptl_crystal_size_mid 0.23
_exptl_crystal_size_min 0.2
_refine_diff_density_max 0.360
_refine_diff_density_min -0.390
_refine_diff_density_rms 0.052
_refine_ls_abs_structure_details 'Flack (1983), 1402 Friedel pairs'
_refine_ls_abs_structure_Flack -0.01(2)
_refine_ls_extinction_method none
_refine_ls_goodness_of_fit_ref 1.033
_refine_ls_hydrogen_treatment constr
_refine_ls_matrix_type full
_refine_ls_number_parameters 282
_refine_ls_number_reflns 3414
_refine_ls_number_restraints 2
_refine_ls_restrained_S_all 1.032
_refine_ls_R_factor_all 0.0565
_refine_ls_R_factor_gt 0.0517
_refine_ls_shift/su_max 0.000
_refine_ls_shift/su_mean 0.000
_refine_ls_structure_factor_coef Fsqd
_refine_ls_weighting_details 'calc w=1/[\s^2^(Fo^2^)+(0.0946P)^2^+0.1188P] where P=(Fo^2^+2Fc^2^)/3'
_refine_ls_weighting_scheme calc
_refine_ls_wR_factor_gt 0.1351
_refine_ls_wR_factor_ref 0.1417
_reflns_number_gt 3140
_reflns_number_total 3414
_reflns_threshold_expression >2sigma(I)
_cod_data_source_file c4ob02402h2.cif
_cod_data_source_block 20141015_140528_2_3rd
_cod_depositor_comments
;
The following automatic conversions were performed:

'_chemical_melting_point' value '387.3-388.8' was changed to
'388.1(8)' - the average value was taken and precision was estimated.

Automatic conversion script
Id: cif_fix_values 2935 2014-11-11 08:27:57Z andrius 

 Adding full bibliography for 7154266--7154267.cif.
;
_cod_original_cell_volume 1126.55(7)
_cod_database_code 7154267
_chemical_oxdiff_formula 'c10 h10 n2 o8 s1'
_reflns_odcompleteness_completeness 100.00
_reflns_odcompleteness_iscentric 1
_reflns_odcompleteness_theta 64.99
_olex2_refinement_description
;
1. Fixed Uiso
 At 1.2 times of:
  All C(H) groups, All C(H,H) groups
 At 1.5 times of:
  All C(H,H,H) groups
2.a Ternary CH refined with riding coordinates:
 C12(H12)
2.b Secondary CH2 refined with riding coordinates:
 C9(H9A,H9B), C11(H11A,H11B), C25(H25A,H25B)
2.c Aromatic/amide H refined with riding coordinates:
 C2(H2), C4(H4), C5(H5), C14(H14), C15(H15), C16(H16), C17(H17), C18(H18),
 C19(H19), C20(H20), C21(H21), C22(H22), C23(H23), C24(H24)
2.d X=CH2 refined with riding coordinates:
 C26(H26A,H26B)
2.e Idealised Me refined as rotating group:
 C7(H7A,H7B,H7C), C8(H8A,H8B,H8C)
;

loop_
_space_group_symop_id
_space_group_symop_operation_xyz
1 'x, y, z'
2 'x+1/2, -y, z+1/2'

loop_
_atom_site_label
_atom_site_type_symbol
_atom_site_fract_x
_atom_site_fract_y
_atom_site_fract_z
_atom_site_U_iso_or_equiv
_atom_site_adp_type
_atom_site_occupancy
_atom_site_calc_flag
_atom_site_refinement_flags_posn
S1 S 0.47446(8) 0.26769(9) 0.85935(7) 0.0390(2) Uani 1 d .
O1 O 0.4287(3) 0.1159(3) 0.8408(3) 0.0536(7) Uani 1 d .
O2 O 0.4884(3) 0.3589(4) 0.7628(2) 0.0501(7) Uani 1 d .
N1 N 0.3854(3) 0.3616(3) 0.9287(3) 0.0364(6) Uani 1 d .
C1 C 0.6986(4) 0.3819(4) 0.9860(3) 0.0356(7) Uani 1 d .
C2 C 0.8073(4) 0.3615(4) 1.0650(3) 0.0382(8) Uani 1 d .
H2 H 0.8590 0.4474 1.0874 0.046 Uiso 1 calc R
C3 C 0.8460(4) 0.2203(4) 1.1143(3) 0.0380(8) Uani 1 d .
C4 C 0.7681(3) 0.0954(4) 1.0800(3) 0.0408(8) Uani 1 d .
H4 H 0.7913 -0.0021 1.1113 0.049 Uiso 1 calc R
C5 C 0.6581(4) 0.1124(4) 1.0013(4) 0.0407(8) Uani 1 d .
H5 H 0.6069 0.0264 0.9781 0.049 Uiso 1 calc R
C6 C 0.6213(3) 0.2545(4) 0.9555(3) 0.0365(8) Uani 1 d .
C7 C 0.6673(4) 0.5380(4) 0.9339(4) 0.0483(9) Uani 1 d .
H7A H 0.6688 0.5348 0.8520 0.072 Uiso 1 calc GR
H7B H 0.7287 0.6119 0.9722 0.072 Uiso 1 calc GR
H7C H 0.5842 0.5680 0.9440 0.072 Uiso 1 calc GR
C8 C 0.9636(4) 0.2048(5) 1.2021(4) 0.0456(9) Uani 1 d .
H8A H 0.9449 0.1614 1.2725 0.068 Uiso 1 calc GR
H8B H 1.0019 0.3050 1.2188 0.068 Uiso 1 calc GR
H8C H 1.0213 0.1378 1.1727 0.068 Uiso 1 calc GR
C9 C 0.3278(3) 0.5086(4) 0.8889(3) 0.0335(7) Uani 1 d .
H9A H 0.3248 0.5227 0.8059 0.040 Uiso 1 calc R
H9B H 0.3748 0.5939 0.9314 0.040 Uiso 1 calc R
C10 C 0.1959(3) 0.4992(3) 0.9136(3) 0.0321(7) Uani 1 d .
C11 C 0.2216(3) 0.4039(4) 1.0241(3) 0.0346(7) Uani 1 d .
H11A H 0.2603 0.4669 1.0907 0.042 Uiso 1 calc R
H11B H 0.1436 0.3593 1.0391 0.042 Uiso 1 calc R
C12 C 0.3110(3) 0.2795(4) 1.0017(3) 0.0362(7) Uani 1 d .
H12 H 0.2627 0.1956 0.9565 0.043 Uiso 1 calc R
C13 C 0.1478(3) 0.6592(3) 0.9300(3) 0.0310(7) Uani 1 d .
C14 C 0.0930(3) 0.6967(4) 1.0211(3) 0.0350(7) Uani 1 d .
H14 H 0.0836 0.6211 1.0756 0.042 Uiso 1 calc R
C15 C 0.0514(4) 0.8440(4) 1.0341(3) 0.0403(8) Uani 1 d .
H15 H 0.0141 0.8683 1.0972 0.048 Uiso 1 calc R
C16 C 0.3094(4) 0.1431(4) 1.1845(4) 0.0440(9) Uani 1 d .
H16 H 0.2554 0.0639 1.1506 0.053 Uiso 1 calc R
C17 C 0.0645(4) 0.9546(4) 0.9549(4) 0.0428(8) Uani 1 d .
H17 H 0.0364 1.0552 0.9637 0.051 Uiso 1 calc R
C18 C 0.1184(4) 0.9186(4) 0.8630(3) 0.0407(8) Uani 1 d .
H18 H 0.1279 0.9947 0.8088 0.049 Uiso 1 calc R
C19 C 0.1586(4) 0.7724(4) 0.8497(3) 0.0361(8) Uani 1 d .
H19 H 0.1939 0.7481 0.7855 0.043 Uiso 1 calc R
C1A C 0.1035(3) 0.4117(3) 0.8209(3) 0.0322(7) Uani 1 d .
C20 C 0.1359(4) 0.3456(4) 0.7263(3) 0.0377(8) Uani 1 d .
H20 H 0.2183 0.3563 0.7139 0.045 Uiso 1 calc R
C21 C 0.0480(4) 0.2626(4) 0.6481(4) 0.0464(9) Uani 1 d .
H21 H 0.0711 0.2185 0.5827 0.056 Uiso 1 calc R
C22 C -0.0715(4) 0.2444(4) 0.6653(4) 0.0466(10) Uani 1 d .
H22 H -0.1306 0.1872 0.6127 0.056 Uiso 1 calc R
C23 C -0.1044(4) 0.3103(4) 0.7602(4) 0.0475(9) Uani 1 d .
H23 H -0.1867 0.2990 0.7729 0.057 Uiso 1 calc R
C24 C -0.0185(4) 0.3918(4) 0.8357(3) 0.0401(8) Uani 1 d .
H24 H -0.0426 0.4365 0.9005 0.048 Uiso 1 calc R
C25 C 0.3895(4) 0.2151(4) 1.1123(3) 0.0421(8) Uani 1 d .
H25A H 0.4483 0.1388 1.0931 0.051 Uiso 1 calc R
H25B H 0.4387 0.2979 1.1560 0.051 Uiso 1 calc R
C26 C 0.3068(5) 0.1790(6) 1.2902(4) 0.0561(11) Uani 1 d .
H26A H 0.3592 0.2575 1.3276 0.067 Uiso 1 calc R
H26B H 0.2525 0.1268 1.3298 0.067 Uiso 1 calc R

loop_
_atom_site_aniso_label
_atom_site_aniso_U_11
_atom_site_aniso_U_22
_atom_site_aniso_U_33
_atom_site_aniso_U_23
_atom_site_aniso_U_13
_atom_site_aniso_U_12
S1 0.0346(4) 0.0437(4) 0.0386(5) -0.0082(4) 0.0073(4) 0.0041(4)
O1 0.0490(16) 0.0480(15) 0.0610(17) -0.0189(13) 0.0047(14) 0.0006(12)
O2 0.0462(17) 0.0689(17) 0.0374(14) -0.0019(12) 0.0134(13) 0.0096(13)
N1 0.0338(15) 0.0375(14) 0.0383(15) 0.0018(12) 0.0085(13) 0.0031(12)
C1 0.0374(19) 0.0316(16) 0.0405(18) -0.0002(14) 0.0142(16) 0.0000(13)
C2 0.0360(19) 0.0375(17) 0.043(2) -0.0019(14) 0.0129(16) -0.0018(14)
C3 0.0359(19) 0.0393(17) 0.042(2) 0.0003(15) 0.0169(17) 0.0073(14)
C4 0.036(2) 0.0348(17) 0.053(2) 0.0009(14) 0.0114(18) 0.0044(14)
C5 0.039(2) 0.0300(16) 0.056(2) -0.0056(15) 0.0163(18) 0.0029(14)
C6 0.0347(19) 0.0365(17) 0.042(2) -0.0041(13) 0.0174(16) 0.0039(13)
C7 0.047(2) 0.0380(18) 0.058(2) 0.0063(17) 0.0060(19) -0.0034(16)
C8 0.039(2) 0.047(2) 0.050(2) -0.0044(17) 0.0070(18) 0.0045(16)
C9 0.0340(18) 0.0322(15) 0.0354(17) -0.0010(13) 0.0095(15) 0.0000(13)
C10 0.0341(18) 0.0299(15) 0.0333(16) 0.0008(13) 0.0093(15) 0.0005(13)
C11 0.0331(18) 0.0361(17) 0.0346(17) 0.0037(13) 0.0071(15) 0.0016(13)
C12 0.0312(18) 0.0394(16) 0.0378(18) 0.0037(14) 0.0060(15) 0.0000(14)
C13 0.0266(15) 0.0294(15) 0.0362(18) 0.0006(13) 0.0043(14) -0.0010(12)
C14 0.0361(18) 0.0320(16) 0.0357(18) 0.0005(14) 0.0044(15) -0.0007(14)
C15 0.041(2) 0.0375(18) 0.042(2) -0.0060(14) 0.0062(16) 0.0036(15)
C16 0.039(2) 0.0408(18) 0.052(2) 0.0116(16) 0.0076(18) 0.0082(15)
C17 0.044(2) 0.0284(16) 0.052(2) -0.0023(15) 0.0004(17) -0.0001(14)
C18 0.042(2) 0.0311(16) 0.047(2) 0.0057(15) 0.0045(17) -0.0042(14)
C19 0.037(2) 0.0377(17) 0.0336(18) 0.0041(13) 0.0081(16) -0.0036(14)
C1A 0.0335(17) 0.0247(14) 0.0376(17) 0.0054(12) 0.0052(14) 0.0015(12)
C20 0.0343(19) 0.0373(18) 0.040(2) -0.0011(14) 0.0044(16) -0.0010(14)
C21 0.056(3) 0.0377(18) 0.042(2) -0.0019(15) 0.001(2) -0.0011(16)
C22 0.046(2) 0.0335(17) 0.052(2) 0.0041(15) -0.0105(19) -0.0072(15)
C23 0.037(2) 0.0427(19) 0.060(2) 0.0043(18) 0.0032(18) -0.0079(16)
C24 0.0364(19) 0.0399(17) 0.044(2) 0.0025(15) 0.0093(16) -0.0029(15)
C25 0.0348(19) 0.0469(19) 0.043(2) 0.0056(16) 0.0035(17) 0.0062(15)
C26 0.048(2) 0.066(3) 0.054(3) 0.009(2) 0.012(2) 0.008(2)

loop_
_atom_type_symbol
_atom_type_description
_atom_type_scat_dispersion_real
_atom_type_scat_dispersion_imag
_atom_type_scat_source
C C 0.0181 0.0091 'International Tables Vol C Tables 4.2.6.8 and 6.1.1.4'
H H 0.0000 0.0000 'International Tables Vol C Tables 4.2.6.8 and 6.1.1.4'
N N 0.0311 0.0180 'International Tables Vol C Tables 4.2.6.8 and 6.1.1.4'
O O 0.0492 0.0322 'International Tables Vol C Tables 4.2.6.8 and 6.1.1.4'
S S 0.3331 0.5567 'International Tables Vol C Tables 4.2.6.8 and 6.1.1.4'

loop_
_geom_angle_atom_site_label_1
_geom_angle_atom_site_label_2
_geom_angle_atom_site_label_3
_geom_angle
O1 S1 O2 119.36(19)
O1 S1 N1 108.96(17)
O1 S1 C6 106.38(18)
O2 S1 N1 107.16(16)
O2 S1 C6 108.79(17)
N1 S1 C6 105.36(16)
C9 N1 S1 123.0(2)
C9 N1 C12 111.2(3)
C12 N1 S1 120.3(2)
C2 C1 C6 117.8(3)
C2 C1 C7 119.5(3)
C6 C1 C7 122.7(4)
C1 C2 H2 118.3
C1 C2 C3 123.3(3)
C3 C2 H2 118.3
C2 C3 C8 121.2(3)
C4 C3 C2 117.3(4)
C4 C3 C8 121.5(3)
C3 C4 H4 119.6
C5 C4 C3 120.7(3)
C5 C4 H4 119.6
C4 C5 H5 119.7
C4 C5 C6 120.6(3)
C6 C5 H5 119.7
C1 C6 S1 122.2(3)
C5 C6 S1 117.6(3)
C5 C6 C1 120.2(4)
C1 C7 H7A 109.5
C1 C7 H7B 109.5
C1 C7 H7C 109.5
H7A C7 H7B 109.5
H7A C7 H7C 109.5
H7B C7 H7C 109.5
C3 C8 H8A 109.5
C3 C8 H8B 109.5
C3 C8 H8C 109.5
H8A C8 H8B 109.5
H8A C8 H8C 109.5
H8B C8 H8C 109.5
N1 C9 H9A 110.9
N1 C9 H9B 110.9
N1 C9 C10 104.5(3)
H9A C9 H9B 108.9
C10 C9 H9A 110.9
C10 C9 H9B 110.9
C9 C10 C11 100.2(3)
C9 C10 C1A 113.4(3)
C11 C10 C1A 108.6(3)
C13 C10 C9 109.7(3)
C13 C10 C11 113.6(3)
C13 C10 C1A 111.0(3)
C10 C11 H11A 110.8
C10 C11 H11B 110.8
H11A C11 H11B 108.9
C12 C11 C10 104.8(3)
C12 C11 H11A 110.8
C12 C11 H11B 110.8
N1 C12 C11 101.5(3)
N1 C12 H12 109.6
N1 C12 C25 113.7(3)
C11 C12 H12 109.6
C11 C12 C25 112.6(3)
C25 C12 H12 109.6
C14 C13 C10 122.4(3)
C14 C13 C19 118.4(3)
C19 C13 C10 119.2(3)
C13 C14 H14 119.6
C13 C14 C15 120.9(3)
C15 C14 H14 119.6
C14 C15 H15 120.1
C17 C15 C14 119.9(4)
C17 C15 H15 120.1
C25 C16 H16 117.1
C26 C16 H16 117.1
C26 C16 C25 125.8(4)
C15 C17 H17 120.1
C18 C17 C15 119.9(3)
C18 C17 H17 120.1
C17 C18 H18 119.9
C19 C18 C17 120.1(3)
C19 C18 H18 119.9
C13 C19 H19 119.6
C18 C19 C13 120.8(3)
C18 C19 H19 119.6
C20 C1A C10 123.7(3)
C20 C1A C24 117.6(3)
C24 C1A C10 118.7(3)
C1A C20 H20 119.8
C1A C20 C21 120.5(4)
C21 C20 H20 119.8
C20 C21 H21 119.7
C22 C21 C20 120.6(4)
C22 C21 H21 119.7
C21 C22 H22 120.4
C21 C22 C23 119.2(4)
C23 C22 H22 120.4
C22 C23 H23 120.0
C24 C23 C22 119.9(4)
C24 C23 H23 120.0
C1A C24 H24 118.9
C23 C24 C1A 122.3(4)
C23 C24 H24 118.9
C12 C25 H25A 109.4
C12 C25 H25B 109.4
C16 C25 C12 111.1(3)
C16 C25 H25A 109.4
C16 C25 H25B 109.4
H25A C25 H25B 108.0
C16 C26 H26A 120.0
C16 C26 H26B 120.0
H26A C26 H26B 120.0

loop_
_geom_bond_atom_site_label_1
_geom_bond_atom_site_label_2
_geom_bond_distance
S1 O1 1.429(3)
S1 O2 1.436(3)
S1 N1 1.627(3)
S1 C6 1.781(4)
N1 C9 1.476(4)
N1 C12 1.495(5)
C1 C2 1.373(6)
C1 C6 1.409(5)
C1 C7 1.518(5)
C2 H2 0.9500
C2 C3 1.404(5)
C3 C4 1.402(5)
C3 C8 1.494(6)
C4 H4 0.9500
C4 C5 1.378(6)
C5 H5 0.9500
C5 C6 1.391(5)
C7 H7A 0.9800
C7 H7B 0.9800
C7 H7C 0.9800
C8 H8A 0.9800
C8 H8B 0.9800
C8 H8C 0.9800
C9 H9A 0.9900
C9 H9B 0.9900
C9 C10 1.536(5)
C10 C11 1.539(5)
C10 C13 1.530(4)
C10 C1A 1.544(5)
C11 H11A 0.9900
C11 H11B 0.9900
C11 C12 1.529(5)
C12 H12 1.0000
C12 C25 1.529(5)
C13 C14 1.383(5)
C13 C19 1.402(5)
C14 H14 0.9500
C14 C15 1.393(5)
C15 H15 0.9500
C15 C17 1.383(6)
C16 H16 0.9500
C16 C25 1.490(6)
C16 C26 1.303(7)
C17 H17 0.9500
C17 C18 1.383(6)
C18 H18 0.9500
C18 C19 1.380(5)
C19 H19 0.9500
C1A C20 1.377(5)
C1A C24 1.396(5)
C20 H20 0.9500
C20 C21 1.403(6)
C21 H21 0.9500
C21 C22 1.377(7)
C22 H22 0.9500
C22 C23 1.381(7)
C23 H23 0.9500
C23 C24 1.367(6)
C24 H24 0.9500
C25 H25A 0.9900
C25 H25B 0.9900
C26 H26A 0.9500
C26 H26B 0.9500

loop_
_geom_torsion_atom_site_label_1
_geom_torsion_atom_site_label_2
_geom_torsion_atom_site_label_3
_geom_torsion_atom_site_label_4
_geom_torsion
S1 N1 C9 C10 139.7(3)
S1 N1 C12 C11 -166.9(2)
S1 N1 C12 C25 71.9(4)
O1 S1 N1 C9 -127.2(3)
O1 S1 N1 C12 24.5(3)
O1 S1 C6 C1 174.8(3)
O1 S1 C6 C5 -5.7(3)
O2 S1 N1 C9 3.3(3)
O2 S1 N1 C12 155.0(3)
O2 S1 C6 C1 45.0(3)
O2 S1 C6 C5 -135.4(3)
N1 S1 C6 C1 -69.6(3)
N1 S1 C6 C5 109.9(3)
N1 C9 C10 C11 34.0(3)
N1 C9 C10 C13 153.8(3)
N1 C9 C10 C1A -81.5(3)
N1 C12 C25 C16 176.5(3)
C1 C2 C3 C4 -0.1(5)
C1 C2 C3 C8 -178.4(3)
C2 C1 C6 S1 176.9(3)
C2 C1 C6 C5 -2.6(5)
C2 C3 C4 C5 -0.2(5)
C3 C4 C5 C6 -0.9(6)
C4 C5 C6 S1 -177.2(3)
C4 C5 C6 C1 2.3(5)
C6 S1 N1 C9 119.0(3)
C6 S1 N1 C12 -89.3(3)
C6 C1 C2 C3 1.5(5)
C7 C1 C2 C3 -177.5(3)
C7 C1 C6 S1 -4.1(5)
C7 C1 C6 C5 176.4(3)
C8 C3 C4 C5 178.1(3)
C9 N1 C12 C11 -12.1(4)
C9 N1 C12 C25 -133.3(3)
C9 C10 C11 C12 -42.5(3)
C9 C10 C13 C14 -132.1(3)
C9 C10 C13 C19 48.4(4)
C9 C10 C1A C20 1.2(4)
C9 C10 C1A C24 178.1(3)
C10 C11 C12 N1 34.0(3)
C10 C11 C12 C25 155.9(3)
C10 C13 C14 C15 179.4(3)
C10 C13 C19 C18 -178.8(3)
C10 C1A C20 C21 177.4(3)
C10 C1A C24 C23 -177.2(3)
C11 C10 C13 C14 -20.9(4)
C11 C10 C13 C19 159.6(3)
C11 C10 C1A C20 -109.2(4)
C11 C10 C1A C24 67.7(4)
C11 C12 C25 C16 61.8(4)
C12 N1 C9 C10 -14.2(4)
C13 C10 C11 C12 -159.4(3)
C13 C10 C1A C20 125.2(3)
C13 C10 C1A C24 -57.8(4)
C13 C14 C15 C17 0.2(6)
C14 C13 C19 C18 1.7(5)
C14 C15 C17 C18 0.2(6)
C15 C17 C18 C19 0.4(6)
C17 C18 C19 C13 -1.4(6)
C19 C13 C14 C15 -1.1(5)
C1A C10 C11 C12 76.6(3)
C1A C10 C13 C14 101.8(4)
C1A C10 C13 C19 -77.7(4)
C1A C20 C21 C22 -0.7(6)
C20 C1A C24 C23 0.0(5)
C20 C21 C22 C23 0.6(6)
C21 C22 C23 C24 -0.3(6)
C22 C23 C24 C1A 0.0(6)
C24 C1A C20 C21 0.4(5)
C26 C16 C25 C12 -123.0(5)
